data_4001014
loop_
_publ_author_name
'Sarkar, Arindam'
'Pal, Sushanta K.'
'Itkis, Mikhail E.'
'Liao, Puhong'
'Tham, Fook S.'
'Donnadieu, Bruno'
'Haddon, Robert C.'

_publ_section_title
;
 Methoxy-Substituted Phenalenyl-Based Neutral Radical Molecular Conductor
;
_journal_issue 11
_journal_name_full 'Chemistry of Materials'
_journal_page_first 2226
_journal_paper_doi 10.1021/cm900242a
_journal_volume 21
_journal_year 2009
_chemical_formula_sum 'C62 H34 B2 F24 O8'
_chemical_formula_weight 1384.51
_chemical_name_systematic
; 
 ? 
;
_space_group_IT_number 2
_symmetry_cell_setting triclinic
_symmetry_space_group_name_Hall '-P 1'
_symmetry_space_group_name_H-M 'P -1'
_atom_sites_solution_hydrogens geom
_atom_sites_solution_primary direct
_atom_sites_solution_secondary difmap
_audit_creation_method SHELXL-97
_cell_angle_alpha 73.905(4)
_cell_angle_beta 89.524(5)
_cell_angle_gamma 80.516(5)
_cell_formula_units_Z 2
_cell_length_a 12.655(2)
_cell_length_b 13.720(3)
_cell_length_c 18.273(3)
_cell_measurement_reflns_used 965
_cell_measurement_temperature 223(2)
_cell_measurement_theta_max 23.24
_cell_measurement_theta_min 2.20
_cell_volume 3004.3(10)
_computing_cell_refinement 'Bruker SMART'
_computing_data_collection 'Bruker SMART'
_computing_data_reduction 'Bruker SAINT'
_computing_molecular_graphics 'Bruker SHELXTL'
_computing_publication_material 'Bruker SHELXTL'
_computing_structure_refinement 'SHELXL-97 (Sheldrick, 1997)'
_computing_structure_solution 'SHELXS-97 (Sheldrick, 1990)'
_diffrn_ambient_temperature 223(2)
_diffrn_measured_fraction_theta_full 1.000
_diffrn_measured_fraction_theta_max 1.000
_diffrn_measurement_device_type 'CCD area detector'
_diffrn_measurement_method 'phi and omega scans'
_diffrn_radiation_monochromator graphite
_diffrn_radiation_source 'Normal-focus sealed tube'
_diffrn_radiation_type MoK\a
_diffrn_radiation_wavelength 0.71073
_diffrn_reflns_av_R_equivalents 0.0457
_diffrn_reflns_av_sigmaI/netI 0.0443
_diffrn_reflns_limit_h_max 14
_diffrn_reflns_limit_h_min -14
_diffrn_reflns_limit_k_max 16
_diffrn_reflns_limit_k_min -16
_diffrn_reflns_limit_l_max 21
_diffrn_reflns_limit_l_min -21
_diffrn_reflns_number 32913
_diffrn_reflns_theta_full 24.71
_diffrn_reflns_theta_max 24.71
_diffrn_reflns_theta_min 1.57
_exptl_absorpt_coefficient_mu 0.149
_exptl_absorpt_correction_type multi-scan
_exptl_absorpt_process_details 'Bruker SADABS'
_exptl_crystal_colour yellow
_exptl_crystal_density_diffrn 1.530
_exptl_crystal_density_meas 0
_exptl_crystal_density_method 'not measured'
_exptl_crystal_description prism
_exptl_crystal_F_000 1392
_exptl_crystal_size_max 0.34
_exptl_crystal_size_mid 0.28
_exptl_crystal_size_min 0.23
_refine_diff_density_max 0.450
_refine_diff_density_min -0.360
_refine_diff_density_rms 0.040
_refine_ls_extinction_method none
_refine_ls_goodness_of_fit_ref 1.013
_refine_ls_hydrogen_treatment mixed
_refine_ls_matrix_type full
_refine_ls_number_parameters 1211
_refine_ls_number_reflns 10236
_refine_ls_number_restraints 411
_refine_ls_restrained_S_all 1.012
_refine_ls_R_factor_all 0.0797
_refine_ls_R_factor_gt 0.0489
_refine_ls_shift/su_max 0.099
_refine_ls_shift/su_mean 0.002
_refine_ls_structure_factor_coef Fsqd
_refine_ls_weighting_details 'calc w=1/[\s^2^(Fo^2^)+(0.0530P)^2^+1.9163P] where P=(Fo^2^+2Fc^2^)/3'
_refine_ls_weighting_scheme calc
_refine_ls_wR_factor_gt 0.1195
_refine_ls_wR_factor_ref 0.1383
_reflns_number_gt 6882
_reflns_number_total 10236
_reflns_threshold_expression >2sigma(I)
_cod_data_source_file cm900242a_si_006.cif
_cod_data_source_block rh801s
_cod_depositor_comments
;
The following automatic conversions were performed:

'_symmetry_cell_setting' value 'Triclinic' changed to 'triclinic'
according to /home/saulius/struct/CIF-dictionaries/cif_core.dic
dictionary named 'cif_core.dic' version 2.4.2 from 2011-04-26.

Automatic conversion script
Id: cif_fix_values 1715 2011-07-08 13:25:40Z adriana 
;
_cod_original_cell_volume 3004.5(9)
_cod_original_sg_symbol_H-M P-1
_cod_database_code 4001014

loop_
_symmetry_equiv_pos_as_xyz
'x, y, z'
'-x, -y, -z'

loop_
_atom_site_label
_atom_site_type_symbol
_atom_site_fract_x
_atom_site_fract_y
_atom_site_fract_z
_atom_site_U_iso_or_equiv
_atom_site_adp_type
_atom_site_occupancy
_atom_site_symmetry_multiplicity
_atom_site_calc_flag
_atom_site_refinement_flags
_atom_site_disorder_assembly
_atom_site_disorder_group
B1 B 0.3887(3) 0.2516(3) 0.26979(18) 0.0539(9) Uani 1 1 d . . .
O1 O 0.31908(15) 0.19811(14) 0.32528(10) 0.0516(5) Uani 1 1 d . . .
C1 C 0.3516(2) 0.10071(19) 0.36566(14) 0.0409(6) Uani 1 1 d . . .
C2 C 0.2766(2) 0.0443(2) 0.40328(14) 0.0451(6) Uani 1 1 d . . .
H2A H 0.2038 0.0742 0.3992 0.054 Uiso 1 1 calc R . .
C3 C 0.3087(2) -0.0564(2) 0.44707(14) 0.0423(6) Uani 1 1 d . . .
O3 O 0.23880(15) -0.11528(15) 0.48218(11) 0.0586(5) Uani 1 1 d . . .
C3# C 0.1270(3) -0.0769(3) 0.4688(2) 0.0807(11) Uani 1 1 d . . .
H3#A H 0.0867 -0.1276 0.4986 0.121 Uiso 1 1 calc R . .
H3#B H 0.1086 -0.0633 0.4151 0.121 Uiso 1 1 calc R . .
H3#C H 0.1095 -0.0137 0.4837 0.121 Uiso 1 1 calc R . .
C3A C 0.4199(2) -0.10307(19) 0.45757(14) 0.0413(6) Uani 1 1 d . . .
C4 C 0.4597(2) -0.2036(2) 0.50565(15) 0.0481(7) Uani 1 1 d . . .
O4 O 0.38836(17) -0.25908(15) 0.54305(12) 0.0615(5) Uani 1 1 d . . .
C4# C 0.4268(3) -0.3635(2) 0.5885(2) 0.0774(10) Uani 1 1 d . . .
H4#A H 0.3668 -0.3942 0.6124 0.116 Uiso 1 1 calc R . .
H4#B H 0.4779 -0.3629 0.6275 0.116 Uiso 1 1 calc R . .
H4#C H 0.4612 -0.4035 0.5560 0.116 Uiso 1 1 calc R . .
C5 C 0.5701(3) -0.2406(2) 0.51308(18) 0.0590(8) Uani 1 1 d . . .
H5A H 0.5960 -0.3067 0.5453 0.071 Uiso 1 1 calc R . .
C6 C 0.6403(3) -0.1819(2) 0.47412(19) 0.0616(8) Uani 1 1 d . . .
H6A H 0.7140 -0.2084 0.4804 0.074 Uiso 1 1 calc R . .
C6A C 0.6068(2) -0.0838(2) 0.42524(16) 0.0495(7) Uani 1 1 d . . .
C7 C 0.6784(2) -0.0210(3) 0.38580(18) 0.0612(8) Uani 1 1 d . . .
H7A H 0.7523 -0.0473 0.3914 0.073 Uiso 1 1 calc R . .
C8 C 0.6455(2) 0.0756(3) 0.34020(18) 0.0611(8) Uani 1 1 d . . .
H8A H 0.6956 0.1151 0.3145 0.073 Uiso 1 1 calc R . .
C9 C 0.5361(2) 0.1157(2) 0.33194(15) 0.0485(7) Uani 1 1 d . . .
C9A C 0.4613(2) 0.05721(19) 0.37043(14) 0.0405(6) Uani 1 1 d . . .
C9B C 0.4952(2) -0.0443(2) 0.41788(14) 0.0408(6) Uani 1 1 d . . .
O2 O 0.50334(17) 0.21102(15) 0.28815(11) 0.0601(5) Uani 1 1 d . . .
O11 O 0.36107(18) 0.23566(14) 0.19618(10) 0.0600(6) Uani 1 1 d . . .
C11 C 0.3556(2) 0.3103(2) 0.13180(15) 0.0457(6) Uani 1 1 d . . .
C12 C 0.3381(2) 0.2881(2) 0.06405(15) 0.0528(7) Uani 1 1 d . . .
H12A H 0.3306 0.2209 0.0645 0.063 Uiso 1 1 calc R . .
C13 C 0.3315(2) 0.3643(2) -0.00443(15) 0.0481(7) Uani 1 1 d . . .
O13 O 0.3103(2) 0.34700(16) -0.07055(11) 0.0688(6) Uani 1 1 d . . .
C13# C 0.2832(4) 0.2482(3) -0.0696(2) 0.0875(12) Uani 1 1 d . . .
H13A H 0.2583 0.2505 -0.1202 0.131 Uiso 1 1 calc R . .
H13B H 0.2270 0.2326 -0.0340 0.131 Uiso 1 1 calc R . .
H13C H 0.3461 0.1952 -0.0540 0.131 Uiso 1 1 calc R . .
C13A C 0.3459(2) 0.4675(2) -0.00697(15) 0.0460(7) Uani 1 1 d . . .
C14 C 0.3442(2) 0.5493(2) -0.07498(17) 0.0542(7) Uani 1 1 d . . .
O14 O 0.33271(19) 0.52690(16) -0.14127(11) 0.0691(6) Uani 1 1 d . . .
C14# C 0.3189(4) 0.6072(3) -0.21115(19) 0.0932(13) Uani 1 1 d . . .
H14A H 0.3040 0.5793 -0.2525 0.140 Uiso 1 1 calc R . .
H14B H 0.3838 0.6370 -0.2208 0.140 Uiso 1 1 calc R . .
H14C H 0.2593 0.6600 -0.2076 0.140 Uiso 1 1 calc R . .
C15 C 0.3550(3) 0.6479(2) -0.07181(19) 0.0663(9) Uani 1 1 d . . .
H15A H 0.3545 0.7011 -0.1172 0.080 Uiso 1 1 calc R . .
C16 C 0.3662(3) 0.6672(2) -0.0032(2) 0.0684(9) Uani 1 1 d . . .
H16A H 0.3722 0.7342 -0.0023 0.082 Uiso 1 1 calc R . .
C16A C 0.3689(2) 0.5900(2) 0.06630(17) 0.0529(7) Uani 1 1 d . . .
C17 C 0.3787(3) 0.6087(2) 0.13754(19) 0.0657(9) Uani 1 1 d . . .
H17A H 0.3852 0.6754 0.1389 0.079 Uiso 1 1 calc R . .
C18 C 0.3793(3) 0.5341(2) 0.20469(19) 0.0631(8) Uani 1 1 d . . .
H18A H 0.3844 0.5495 0.2514 0.076 Uiso 1 1 calc R . .
C19 C 0.3720(2) 0.4333(2) 0.20301(16) 0.0507(7) Uani 1 1 d . . .
C19A C 0.3642(2) 0.41110(19) 0.13332(15) 0.0431(6) Uani 1 1 d . . .
C19B C 0.3602(2) 0.48969(19) 0.06316(15) 0.0446(6) Uani 1 1 d . . .
O12 O 0.37271(19) 0.35981(15) 0.26842(11) 0.0621(6) Uani 1 1 d . . .
B1' B 0.9704(2) 0.7852(2) 0.25232(16) 0.0348(6) Uani 1 1 d . . .
C1' C 0.83979(19) 0.81479(18) 0.24489(13) 0.0352(6) Uani 1 1 d . . .
C2' C 0.7722(2) 0.74571(19) 0.28045(14) 0.0402(6) Uani 1 1 d . . .
H2'A H 0.8028 0.6821 0.3140 0.048 Uiso 1 1 calc R . .
C3' C 0.6621(2) 0.7679(2) 0.26792(15) 0.0440(6) Uani 1 1 d . A .
C4' C 0.6135(2) 0.8607(2) 0.21918(15) 0.0480(7) Uani 1 1 d . . .
H4'A H 0.5385 0.8764 0.2117 0.058 Uiso 1 1 calc R . .
C5' C 0.6777(2) 0.92977(19) 0.18180(15) 0.0424(6) Uani 1 1 d . B .
C6' C 0.78803(19) 0.90682(18) 0.19439(14) 0.0375(6) Uani 1 1 d . . .
H6'A H 0.8299 0.9549 0.1680 0.045 Uiso 1 1 calc R . .
C7' C 0.5936(2) 0.6899(2) 0.30447(17) 0.0622(9) Uani 1 1 d D . .
C8' C 0.6282(2) 1.0291(2) 0.12614(18) 0.0615(9) Uani 1 1 d D . .
C9' C 1.01723(19) 0.71300(17) 0.33694(13) 0.0345(5) Uani 1 1 d . . .
C10' C 0.9652(2) 0.71604(19) 0.40413(14) 0.0391(6) Uani 1 1 d . . .
H10A H 0.8952 0.7534 0.4005 0.047 Uiso 1 1 calc R . .
C11' C 1.0121(2) 0.6663(2) 0.47611(14) 0.0426(6) Uani 1 1 d . . .
C12' C 1.1149(2) 0.6110(2) 0.48332(15) 0.0451(6) Uani 1 1 d . . .
H12B H 1.1473 0.5770 0.5318 0.054 Uiso 1 1 calc R . .
C13' C 1.1693(2) 0.60651(19) 0.41797(15) 0.0417(6) Uani 1 1 d . . .
C14' C 1.1206(2) 0.65627(18) 0.34674(14) 0.0386(6) Uani 1 1 d . . .
H14D H 1.1590 0.6515 0.3032 0.046 Uiso 1 1 calc R . .
C15' C 0.9520(3) 0.6737(3) 0.54534(17) 0.0640(9) Uani 1 1 d . . .
C16' C 1.2822(3) 0.5515(3) 0.42336(18) 0.0601(8) Uani 1 1 d . . .
C17' C 1.02689(19) 0.88792(18) 0.24124(13) 0.0342(5) Uani 1 1 d . . .
C18' C 0.9810(2) 0.97305(18) 0.26461(13) 0.0365(6) Uani 1 1 d . . .
H18B H 0.9122 0.9742 0.2846 0.044 Uiso 1 1 calc R . .
C19' C 1.0327(2) 1.05698(18) 0.25959(14) 0.0376(6) Uani 1 1 d . C .
C20' C 1.1344(2) 1.05765(19) 0.23130(14) 0.0428(6) Uani 1 1 d . . .
H20A H 1.1697 1.1139 0.2273 0.051 Uiso 1 1 calc R . .
C21' C 1.1825(2) 0.97305(19) 0.20908(15) 0.0419(6) Uani 1 1 d . D .
C22' C 1.13037(19) 0.89076(19) 0.21381(14) 0.0388(6) Uani 1 1 d . . .
H22A H 1.1656 0.8346 0.1981 0.047 Uiso 1 1 calc R . .
C23' C 0.9762(2) 1.1453(2) 0.28475(15) 0.0520(7) Uani 1 1 d D . .
C24' C 1.2921(3) 0.9730(2) 0.1780(2) 0.0613(8) Uani 1 1 d D . .
C25' C 1.00244(19) 0.73054(18) 0.18389(14) 0.0359(6) Uani 1 1 d . . .
C26' C 1.0122(2) 0.6248(2) 0.19428(15) 0.0454(6) Uani 1 1 d . . .
H26A H 1.0059 0.5819 0.2435 0.055 Uiso 1 1 calc R . .
C27' C 1.0310(3) 0.5805(2) 0.13447(17) 0.0554(8) Uani 1 1 d . E .
C28' C 1.0402(3) 0.6412(2) 0.06104(17) 0.0595(8) Uani 1 1 d . . .
H28A H 1.0532 0.6116 0.0205 0.071 Uiso 1 1 calc R . .
C29' C 1.0298(2) 0.7461(2) 0.04908(15) 0.0505(7) Uani 1 1 d . F .
C30' C 1.0112(2) 0.7897(2) 0.10893(14) 0.0415(6) Uani 1 1 d . . .
H30A H 1.0044 0.8616 0.0988 0.050 Uiso 1 1 calc R . .
C31' C 1.0386(3) 0.4656(3) 0.1498(2) 0.0823(12) Uani 1 1 d D . .
C32' C 1.0364(3) 0.8141(3) -0.03019(19) 0.0754(10) Uani 1 1 d D . .
F1' F 0.6484(6) 0.6039(8) 0.3461(10) 0.153(10) Uani 0.404(4) 1 d PD A 1
F2' F 0.5371(10) 0.6657(9) 0.2544(3) 0.081(4) Uani 0.404(4) 1 d PD A 1
F3' F 0.5216(12) 0.7227(8) 0.3488(8) 0.112(7) Uani 0.404(4) 1 d PD A 1
F1D F 0.5738(15) 0.6861(12) 0.3753(5) 0.084(11) Uani 0.130(13) 1 d PD A 2
F2D F 0.6389(9) 0.5946(5) 0.3062(12) 0.064(11) Uani 0.130(13) 1 d PD A 2
F3D F 0.5017(8) 0.7045(10) 0.2680(7) 0.056(8) Uani 0.130(13) 1 d PD A 2
F1E F 0.6280(8) 0.6352(8) 0.3736(5) 0.099(4) Uani 0.466(13) 1 d PD A 3
F2E F 0.5894(13) 0.6225(9) 0.2661(5) 0.137(7) Uani 0.466(13) 1 d PD A 3
F3E F 0.4944(5) 0.7308(5) 0.3110(9) 0.155(10) Uani 0.466(13) 1 d PD A 3
F4' F 0.6885(9) 1.0594(8) 0.0696(6) 0.061(4) Uani 0.385(4) 1 d PD B 4
F5' F 0.5387(9) 1.0240(7) 0.0937(10) 0.112(7) Uani 0.385(4) 1 d PD B 4
F6' F 0.6069(18) 1.1030(7) 0.1567(5) 0.195(15) Uani 0.385(4) 1 d PD B 4
F4D F 0.6614(14) 1.0390(8) 0.0575(4) 0.069(5) Uani 0.262(17) 1 d PD B 5
F5D F 0.5254(6) 1.0414(11) 0.1199(12) 0.19(2) Uani 0.262(17) 1 d PD B 5
F6D F 0.6501(19) 1.1084(5) 0.1443(9) 0.124(14) Uani 0.262(17) 1 d PD B 5
F4E F 0.6953(11) 1.0929(14) 0.106(2) 0.197(16) Uani 0.353(17) 1 d PD B 6
F5E F 0.578(3) 1.0175(5) 0.0686(13) 0.193(17) Uani 0.353(17) 1 d PD B 6
F6E F 0.5588(18) 1.0843(12) 0.1558(6) 0.124(9) Uani 0.353(17) 1 d PD B 6
F7' F 0.91678(18) 0.77207(17) 0.54480(12) 0.0890(6) Uani 1 1 d . . .
F8' F 0.85950(19) 0.63717(17) 0.54799(12) 0.0948(7) Uani 1 1 d . . .
F9' F 1.0040(2) 0.6291(3) 0.60844(12) 0.1719(17) Uani 1 1 d . . .
F10' F 1.31346(17) 0.49381(19) 0.49275(11) 0.0992(8) Uani 1 1 d . . .
F11' F 1.29715(16) 0.48693(16) 0.37948(11) 0.0831(6) Uani 1 1 d . . .
F12' F 1.35149(16) 0.61481(19) 0.40086(18) 0.1201(10) Uani 1 1 d . . .
F13' F 0.937(2) 1.1161(4) 0.3532(7) 0.088(7) Uani 0.328(4) 1 d PD C 10
F14' F 0.8932(14) 1.1975(14) 0.2396(10) 0.115(10) Uani 0.328(4) 1 d PD C 10
F15' F 1.0369(8) 1.2126(11) 0.2888(16) 0.076(6) Uani 0.328(4) 1 d PD C 10
F13D F 0.9594(16) 1.1205(5) 0.3587(4) 0.101(5) Uani 0.49(3) 1 d PD C 11
F14D F 0.8801(8) 1.1816(10) 0.2519(9) 0.079(4) Uani 0.49(3) 1 d PD C 11
F15D F 1.0271(9) 1.2242(8) 0.2709(12) 0.114(6) Uani 0.49(3) 1 d PD C 11
F13E F 0.919(3) 1.1160(5) 0.3450(18) 0.130(18) Uani 0.18(3) 1 d PD C 12
F14E F 0.908(3) 1.210(2) 0.2324(11) 0.082(11) Uani 0.18(3) 1 d PD C 12
F15E F 1.0407(6) 1.201(2) 0.304(3) 0.129(18) Uani 0.18(3) 1 d PD C 12
F16' F 1.2913(4) 1.0401(12) 0.1093(5) 0.062(3) Uani 0.386(4) 1 d PD D 16
F17' F 1.3600(6) 0.9986(15) 0.2231(8) 0.064(4) Uani 0.386(4) 1 d PD D 16
F18' F 1.3385(6) 0.8814(7) 0.1707(11) 0.050(4) Uani 0.386(4) 1 d PD D 16
F16D F 1.3303(10) 0.8880(10) 0.1574(15) 0.090(7) Uani 0.40(3) 1 d PD D 17
F17D F 1.2945(6) 1.0522(14) 0.1164(11) 0.144(12) Uani 0.40(3) 1 d PD D 17
F18D F 1.3647(6) 0.980(2) 0.2288(9) 0.133(10) Uani 0.40(3) 1 d PD D 17
F16E F 1.2891(13) 1.004(6) 0.101(2) 0.150(18) Uani 0.21(3) 1 d PD D 18
F17E F 1.346(2) 1.025(4) 0.203(3) 0.111(13) Uani 0.21(3) 1 d PD D 18
F18E F 1.349(2) 0.882(3) 0.189(4) 0.140(19) Uani 0.21(3) 1 d PD D 18
F19' F 1.1055(7) 0.4124(2) 0.2090(5) 0.049(3) Uani 0.380(4) 1 d PD E 13
F20' F 0.9441(6) 0.4383(3) 0.1665(9) 0.162(10) Uani 0.380(4) 1 d PD E 13
F21' F 1.0730(10) 0.4321(3) 0.0913(5) 0.104(6) Uani 0.380(4) 1 d PD E 13
F19D F 1.0666(17) 0.4157(3) 0.2206(5) 0.233(17) Uani 0.359(13) 1 d PD E 14
F20D F 0.9439(6) 0.4426(4) 0.1350(11) 0.152(8) Uani 0.359(13) 1 d PD E 14
F21D F 1.1065(12) 0.4261(4) 0.1049(7) 0.087(5) Uani 0.359(13) 1 d PD E 14
F19E F 0.9595(10) 0.4327(4) 0.1945(12) 0.104(7) Uani 0.261(14) 1 d PD E 15
F20E F 1.028(2) 0.4382(4) 0.0873(4) 0.35(3) Uani 0.261(14) 1 d PD E 15
F21E F 1.1283(9) 0.4125(3) 0.1865(10) 0.086(8) Uani 0.261(14) 1 d PD E 15
F22' F 1.0802(17) 0.7633(6) -0.0765(4) 0.122(8) Uani 0.389(4) 1 d PD F 7
F23' F 1.0948(18) 0.8847(12) -0.0335(4) 0.121(8) Uani 0.389(4) 1 d PD F 7
F24' F 0.9442(7) 0.8608(16) -0.0606(7) 0.204(16) Uani 0.389(4) 1 d PD F 7
F22D F 0.9523(11) 0.822(2) -0.0727(7) 0.13(2) Uani 0.17(2) 1 d PD F 8
F23D F 1.1169(15) 0.7803(12) -0.0661(7) 0.065(9) Uani 0.17(2) 1 d PD F 8
F24D F 1.046(3) 0.9071(8) -0.0321(4) 0.16(3) Uani 0.17(2) 1 d PD F 8
F22E F 1.0095(19) 0.7735(8) -0.0820(3) 0.193(13) Uani 0.45(2) 1 d PD F 9
F23E F 1.1307(7) 0.8366(15) -0.0453(6) 0.186(12) Uani 0.45(2) 1 d PD F 9
F24E F 0.9725(13) 0.9024(9) -0.0430(5) 0.117(6) Uani 0.45(2) 1 d PD F 9

loop_
_atom_site_aniso_label
_atom_site_aniso_U_11
_atom_site_aniso_U_22
_atom_site_aniso_U_33
_atom_site_aniso_U_23
_atom_site_aniso_U_13
_atom_site_aniso_U_12
B1 0.075(2) 0.0444(19) 0.0393(18) -0.0042(15) -0.0023(16) -0.0139(17)
O1 0.0589(12) 0.0441(11) 0.0421(11) 0.0008(9) -0.0042(9) -0.0032(9)
C1 0.0497(16) 0.0394(15) 0.0300(13) -0.0059(11) -0.0040(11) -0.0039(12)
C2 0.0427(15) 0.0503(16) 0.0375(15) -0.0067(12) -0.0007(12) -0.0039(12)
C3 0.0471(16) 0.0461(15) 0.0327(14) -0.0073(12) 0.0001(11) -0.0115(13)
O3 0.0481(12) 0.0613(13) 0.0557(12) 0.0049(10) -0.0001(9) -0.0154(10)
C3# 0.048(2) 0.090(3) 0.084(3) 0.013(2) 0.0033(17) -0.0210(18)
C3A 0.0469(16) 0.0408(14) 0.0359(14) -0.0122(12) -0.0033(12) -0.0039(12)
C4 0.0619(19) 0.0393(15) 0.0412(15) -0.0095(12) -0.0054(13) -0.0061(14)
O4 0.0734(14) 0.0442(11) 0.0580(13) 0.0018(10) -0.0041(11) -0.0118(10)
C4# 0.102(3) 0.0486(19) 0.068(2) 0.0074(16) -0.016(2) -0.0169(18)
C5 0.066(2) 0.0438(17) 0.0585(19) -0.0094(14) -0.0125(16) 0.0075(15)
C6 0.0498(18) 0.062(2) 0.069(2) -0.0231(17) -0.0085(16) 0.0106(16)
C6A 0.0454(17) 0.0580(18) 0.0473(16) -0.0220(14) -0.0005(13) -0.0024(14)
C7 0.0413(17) 0.080(2) 0.065(2) -0.0271(18) 0.0053(15) -0.0072(16)
C8 0.0493(19) 0.075(2) 0.0591(19) -0.0149(17) 0.0105(15) -0.0170(16)
C9 0.0548(18) 0.0550(18) 0.0366(15) -0.0112(13) 0.0038(13) -0.0145(14)
C9A 0.0469(16) 0.0429(15) 0.0331(14) -0.0128(11) 0.0001(11) -0.0079(12)
C9B 0.0457(16) 0.0434(15) 0.0352(14) -0.0166(12) -0.0017(11) -0.0029(12)
O2 0.0693(14) 0.0543(12) 0.0514(12) -0.0004(10) 0.0067(10) -0.0205(10)
O11 0.1011(17) 0.0360(10) 0.0394(11) -0.0009(9) -0.0039(10) -0.0178(10)
C11 0.0574(17) 0.0365(14) 0.0404(15) -0.0051(12) 0.0014(13) -0.0095(12)
C12 0.079(2) 0.0383(15) 0.0432(16) -0.0086(13) 0.0042(14) -0.0197(14)
C13 0.0559(17) 0.0464(16) 0.0423(16) -0.0105(13) 0.0068(13) -0.0132(13)
O13 0.1069(18) 0.0616(13) 0.0422(12) -0.0140(10) 0.0017(11) -0.0276(12)
C13# 0.146(4) 0.078(2) 0.056(2) -0.0283(19) 0.003(2) -0.049(2)
C13A 0.0472(16) 0.0411(15) 0.0433(16) -0.0026(12) 0.0046(12) -0.0052(12)
C14 0.0575(18) 0.0479(17) 0.0473(18) -0.0014(14) 0.0071(14) -0.0019(14)
O14 0.0933(17) 0.0612(13) 0.0408(12) 0.0031(10) 0.0066(11) -0.0094(12)
C14# 0.120(3) 0.088(3) 0.050(2) 0.0151(19) 0.005(2) -0.017(2)
C15 0.085(2) 0.0392(17) 0.061(2) 0.0077(15) 0.0104(17) -0.0078(16)
C16 0.087(2) 0.0336(16) 0.077(2) -0.0031(16) 0.0088(19) -0.0113(15)
C16A 0.0630(19) 0.0348(15) 0.0572(18) -0.0057(13) 0.0046(14) -0.0101(13)
C17 0.091(2) 0.0375(16) 0.073(2) -0.0169(16) 0.0068(18) -0.0195(16)
C18 0.090(2) 0.0470(18) 0.060(2) -0.0212(15) 0.0015(17) -0.0205(16)
C19 0.0630(19) 0.0416(15) 0.0464(17) -0.0089(13) -0.0007(14) -0.0117(13)
C19A 0.0494(16) 0.0344(14) 0.0444(15) -0.0081(12) 0.0013(12) -0.0090(12)
C19B 0.0469(16) 0.0343(14) 0.0479(16) -0.0048(12) 0.0033(12) -0.0053(12)
O12 0.0987(17) 0.0444(11) 0.0416(11) -0.0061(9) -0.0036(11) -0.0175(11)
B1' 0.0367(15) 0.0315(14) 0.0344(15) -0.0041(12) -0.0012(12) -0.0095(12)
C1' 0.0417(14) 0.0330(13) 0.0307(13) -0.0060(10) -0.0005(11) -0.0108(11)
C2' 0.0451(16) 0.0363(14) 0.0367(14) -0.0032(11) -0.0056(11) -0.0117(11)
C3' 0.0426(16) 0.0508(16) 0.0392(15) -0.0070(12) 0.0016(12) -0.0194(13)
C4' 0.0334(14) 0.0578(18) 0.0477(16) -0.0049(14) -0.0012(12) -0.0097(13)
C5' 0.0376(15) 0.0418(15) 0.0430(15) -0.0044(12) 0.0003(11) -0.0058(12)
C6' 0.0378(14) 0.0340(13) 0.0397(14) -0.0054(11) 0.0032(11) -0.0114(11)
C7' 0.058(2) 0.073(2) 0.052(2) 0.0010(18) -0.0026(17) -0.0336(18)
C8' 0.045(2) 0.052(2) 0.072(3) 0.0037(17) -0.0013(18) -0.0011(16)
C9' 0.0377(14) 0.0298(12) 0.0371(14) -0.0080(10) -0.0001(11) -0.0108(10)
C10' 0.0353(14) 0.0383(14) 0.0414(15) -0.0091(11) -0.0003(11) -0.0035(11)
C11' 0.0448(16) 0.0453(15) 0.0369(14) -0.0107(12) 0.0011(12) -0.0070(12)
C12' 0.0490(16) 0.0458(15) 0.0346(14) -0.0030(12) -0.0059(12) -0.0053(13)
C13' 0.0390(15) 0.0402(14) 0.0417(15) -0.0064(12) -0.0035(12) -0.0031(11)
C14' 0.0394(15) 0.0384(14) 0.0367(14) -0.0088(11) 0.0019(11) -0.0058(11)
C15' 0.060(2) 0.079(2) 0.0436(18) -0.0105(16) 0.0051(15) 0.0016(18)
C16' 0.0543(19) 0.063(2) 0.0502(18) -0.0041(16) -0.0028(15) 0.0056(16)
C17' 0.0354(14) 0.0335(13) 0.0310(13) -0.0038(10) -0.0045(10) -0.0067(10)
C18' 0.0365(14) 0.0388(14) 0.0334(13) -0.0077(11) 0.0006(10) -0.0084(11)
C19' 0.0436(15) 0.0329(13) 0.0341(13) -0.0055(11) -0.0069(11) -0.0063(11)
C20' 0.0486(16) 0.0345(14) 0.0443(15) -0.0043(12) -0.0082(12) -0.0150(12)
C21' 0.0375(14) 0.0381(14) 0.0483(16) -0.0062(12) -0.0024(12) -0.0107(11)
C22' 0.0339(14) 0.0342(13) 0.0472(15) -0.0106(11) -0.0020(11) -0.0033(11)
C23' 0.065(2) 0.0406(17) 0.052(2) -0.0146(15) -0.0034(16) -0.0100(15)
C24' 0.0437(19) 0.055(2) 0.089(3) -0.022(2) 0.0063(18) -0.0161(17)
C25' 0.0330(13) 0.0359(13) 0.0377(14) -0.0075(11) -0.0018(10) -0.0074(10)
C26' 0.0558(17) 0.0395(15) 0.0412(15) -0.0081(12) -0.0037(12) -0.0140(12)
C27' 0.069(2) 0.0453(16) 0.0573(19) -0.0230(15) -0.0058(15) -0.0103(14)
C28' 0.071(2) 0.068(2) 0.0476(18) -0.0307(16) -0.0017(15) -0.0092(16)
C29' 0.0559(18) 0.0562(18) 0.0390(16) -0.0123(13) -0.0010(13) -0.0101(14)
C30' 0.0426(15) 0.0400(14) 0.0393(15) -0.0062(12) -0.0029(11) -0.0072(12)
C31' 0.118(4) 0.061(2) 0.079(3) -0.034(2) -0.002(3) -0.024(3)
C32' 0.095(3) 0.084(3) 0.043(2) -0.0126(19) 0.009(2) -0.011(3)
F1' 0.113(8) 0.142(11) 0.146(16) 0.101(11) -0.062(8) -0.098(8)
F2' 0.107(9) 0.095(8) 0.056(5) -0.015(5) -0.006(5) -0.074(7)
F3' 0.128(12) 0.171(15) 0.089(9) -0.073(11) 0.067(9) -0.115(12)
F1D 0.053(18) 0.16(3) 0.032(10) 0.012(14) -0.018(11) -0.065(17)
F2D 0.043(12) 0.021(8) 0.12(3) -0.006(14) -0.018(14) -0.001(7)
F3D 0.079(16) 0.077(14) 0.032(12) -0.021(9) -0.001(11) -0.063(12)
F1E 0.111(8) 0.115(8) 0.056(4) 0.034(4) -0.013(5) -0.073(6)
F2E 0.195(17) 0.145(13) 0.115(10) -0.046(9) 0.031(9) -0.138(13)
F3E 0.049(4) 0.159(12) 0.174(16) 0.092(12) 0.021(7) -0.022(5)
F4' 0.045(5) 0.059(6) 0.059(5) 0.020(4) -0.004(4) -0.013(4)
F5' 0.052(8) 0.129(12) 0.105(10) 0.059(8) -0.039(6) -0.032(6)
F6' 0.35(4) 0.083(12) 0.127(15) -0.055(11) -0.077(15) 0.093(14)
F4D 0.083(11) 0.073(8) 0.042(6) 0.011(5) -0.031(6) -0.038(6)
F5D 0.028(8) 0.20(3) 0.21(3) 0.15(3) 0.000(15) 0.004(12)
F6D 0.22(4) 0.017(7) 0.112(13) 0.007(7) -0.045(16) 0.021(12)
F4E 0.061(7) 0.063(13) 0.38(4) 0.092(19) -0.040(15) -0.020(7)
F5E 0.38(4) 0.067(7) 0.113(13) -0.004(8) -0.16(2) -0.007(15)
F6E 0.102(13) 0.112(13) 0.104(11) 0.004(8) 0.005(8) 0.077(9)
F7' 0.0977(16) 0.0999(16) 0.0872(15) -0.0564(13) 0.0313(12) -0.0166(13)
F8' 0.1008(17) 0.0937(16) 0.0928(16) -0.0224(12) 0.0504(13) -0.0331(13)
F9' 0.121(2) 0.298(4) 0.0336(12) -0.0195(17) -0.0015(12) 0.099(2)
F10' 0.0764(14) 0.1305(19) 0.0569(12) -0.0055(12) -0.0165(10) 0.0439(13)
F11' 0.0720(13) 0.0918(14) 0.0711(13) -0.0235(11) 0.0016(10) 0.0281(11)
F12' 0.0441(12) 0.1029(18) 0.189(3) 0.0011(17) 0.0022(14) -0.0152(12)
F13' 0.144(13) 0.092(13) 0.043(8) -0.031(8) 0.030(10) -0.045(9)
F14' 0.149(19) 0.096(15) 0.069(10) -0.019(8) 0.013(10) 0.060(13)
F15' 0.083(13) 0.064(11) 0.100(8) -0.056(7) 0.016(8) -0.010(8)
F13D 0.185(10) 0.052(5) 0.058(6) -0.026(4) 0.006(6) 0.016(6)
F14D 0.055(4) 0.065(6) 0.121(8) -0.043(5) -0.013(4) 0.010(4)
F15D 0.122(10) 0.043(4) 0.197(12) -0.051(5) 0.069(7) -0.049(5)
F13E 0.17(2) 0.063(16) 0.19(4) -0.08(2) 0.17(3) -0.057(16)
F14E 0.100(18) 0.048(14) 0.096(17) -0.038(12) -0.067(14) 0.025(13)
F15E 0.11(2) 0.09(2) 0.23(4) -0.11(2) -0.07(2) -0.012(16)
F16' 0.041(5) 0.062(8) 0.065(6) 0.009(5) 0.022(4) -0.007(4)
F17' 0.038(7) 0.065(8) 0.108(9) -0.048(7) -0.001(6) -0.019(4)
F18' 0.029(6) 0.039(5) 0.090(8) -0.037(5) 0.005(5) 0.000(4)
F16D 0.061(8) 0.097(12) 0.135(12) -0.052(8) 0.053(8) -0.050(8)
F17D 0.114(13) 0.084(9) 0.21(3) 0.015(10) 0.080(14) -0.045(8)
F18D 0.035(7) 0.23(2) 0.176(15) -0.130(13) -0.007(7) -0.004(7)
F16E 0.115(16) 0.18(4) 0.15(2) -0.05(3) 0.074(14) -0.023(16)
F17E 0.043(10) 0.086(19) 0.22(3) -0.05(2) 0.016(15) -0.052(13)
F18E 0.062(12) 0.094(17) 0.27(4) -0.066(19) -0.006(17) -0.016(11)
F19' 0.056(4) 0.029(4) 0.058(5) -0.010(3) 0.014(4) -0.002(2)
F20' 0.096(10) 0.063(9) 0.33(3) -0.052(10) -0.080(13) -0.020(6)
F21' 0.105(11) 0.065(6) 0.153(11) -0.069(6) -0.047(6) 0.021(4)
F19D 0.52(5) 0.067(8) 0.113(9) -0.029(7) 0.060(18) -0.063(15)
F20D 0.123(11) 0.107(9) 0.29(2) -0.135(12) 0.090(12) -0.082(8)
F21D 0.074(7) 0.067(5) 0.130(13) -0.052(6) 0.003(7) 0.002(4)
F19E 0.045(7) 0.024(6) 0.237(19) -0.019(7) -0.021(9) -0.018(5)
F20E 0.92(9) 0.093(13) 0.052(9) -0.039(8) -0.11(2) -0.10(3)
F21E 0.081(9) 0.063(7) 0.100(15) -0.009(6) 0.044(9) 0.004(5)
F22' 0.162(15) 0.175(12) 0.061(7) -0.063(6) 0.064(8) -0.076(8)
F23' 0.20(2) 0.120(14) 0.049(6) -0.009(7) 0.029(8) -0.078(14)
F24' 0.117(12) 0.37(3) 0.043(8) 0.029(13) -0.009(7) 0.046(16)
F22D 0.057(14) 0.22(5) 0.065(19) 0.05(2) -0.032(11) -0.017(16)
F23D 0.079(15) 0.057(12) 0.061(11) -0.011(9) 0.033(9) -0.026(10)
F24D 0.34(9) 0.048(12) 0.057(19) 0.013(11) 0.08(3) -0.02(3)
F22E 0.45(4) 0.109(9) 0.035(5) -0.008(5) -0.017(14) -0.110(15)
F23E 0.102(6) 0.18(2) 0.188(18) 0.090(13) 0.056(9) -0.028(11)
F24E 0.190(16) 0.081(7) 0.041(5) 0.013(4) -0.005(6) 0.033(6)

loop_
_atom_type_symbol
_atom_type_description
_atom_type_scat_dispersion_real
_atom_type_scat_dispersion_imag
_atom_type_scat_source
C C 0.0033 0.0016 'International Tables Vol C Tables 4.2.6.8 and 6.1.1.4'
H H 0.0000 0.0000 'International Tables Vol C Tables 4.2.6.8 and 6.1.1.4'
B B 0.0013 0.0007 'International Tables Vol C Tables 4.2.6.8 and 6.1.1.4'
O O 0.0106 0.0060 'International Tables Vol C Tables 4.2.6.8 and 6.1.1.4'
F F 0.0171 0.0103 'International Tables Vol C Tables 4.2.6.8 and 6.1.1.4'

loop_
_geom_angle_atom_site_label_1
_geom_angle_atom_site_label_2
_geom_angle_atom_site_label_3
_geom_angle
O12 B1 O1 109.4(3)
O12 B1 O2 106.6(3)
O1 B1 O2 113.0(2)
O12 B1 O11 113.2(2)
O1 B1 O11 106.2(2)
O2 B1 O11 108.5(3)
C1 O1 B1 120.3(2)
O1 C1 C2 118.9(2)
O1 C1 C9A 120.0(2)
C2 C1 C9A 121.0(2)
C1 C2 C3 120.0(2)
O3 C3 C2 122.3(2)
O3 C3 C3A 116.2(2)
C2 C3 C3A 121.5(2)
C3 O3 C3# 119.0(2)
C9B C3A C4 117.8(2)
C9B C3A C3 117.4(2)
C4 C3A C3 124.8(2)
O4 C4 C5 122.3(3)
O4 C4 C3A 117.7(3)
C5 C4 C3A 120.0(3)
C4 O4 C4# 118.4(3)
C6 C5 C4 120.6(3)
C5 C6 C6A 122.4(3)
C6 C6A C7 123.1(3)
C6 C6A C9B 117.8(3)
C7 C6A C9B 119.0(3)
C8 C7 C6A 122.9(3)
C7 C8 C9 119.0(3)
O2 C9 C8 119.4(3)
O2 C9 C9A 120.0(3)
C8 C9 C9A 120.6(3)
C9 C9A C1 120.2(2)
C9 C9A C9B 120.6(2)
C1 C9A C9B 119.2(2)
C3A C9B C9A 120.7(2)
C3A C9B C6A 121.3(2)
C9A C9B C6A 117.9(2)
C9 O2 B1 121.2(2)
C11 O11 B1 121.5(2)
O11 C11 C12 118.6(2)
O11 C11 C19A 120.0(2)
C12 C11 C19A 121.3(2)
C11 C12 C13 120.3(3)
O13 C13 C12 122.0(3)
O13 C13 C13A 116.9(2)
C12 C13 C13A 121.0(3)
C13 O13 C13# 118.6(2)
C19B C13A C14 117.5(3)
C19B C13A C13 117.9(2)
C14 C13A C13 124.6(3)
O14 C14 C15 122.3(3)
O14 C14 C13A 117.1(3)
C15 C14 C13A 120.6(3)
C14 O14 C14# 120.0(3)
C16 C15 C14 120.3(3)
C15 C16 C16A 122.1(3)
C17 C16A C16 122.9(3)
C17 C16A C19B 119.4(3)
C16 C16A C19B 117.6(3)
C18 C17 C16A 122.7(3)
C17 C18 C19 118.9(3)
O12 C19 C19A 120.5(2)
O12 C19 C18 119.3(3)
C19A C19 C18 120.2(3)
C19 C19A C11 120.0(2)
C19 C19A C19B 121.0(2)
C11 C19A C19B 118.9(2)
C16A C19B C13A 121.7(2)
C16A C19B C19A 117.8(3)
C13A C19B C19A 120.5(2)
C19 O12 B1 120.9(2)
C1' B1' C9' 114.0(2)
C1' B1' C25' 104.40(19)
C9' B1' C25' 113.3(2)
C1' B1' C17' 111.7(2)
C9' B1' C17' 102.79(19)
C25' B1' C17' 110.9(2)
C6' C1' C2' 115.2(2)
C6' C1' B1' 121.4(2)
C2' C1' B1' 122.9(2)
C3' C2' C1' 122.3(2)
C2' C3' C4' 120.8(2)
C2' C3' C7' 120.4(2)
C4' C3' C7' 118.7(2)
C5' C4' C3' 118.5(2)
C4' C5' C6' 120.4(2)
C4' C5' C8' 119.9(2)
C6' C5' C8' 119.7(2)
C5' C6' C1' 122.7(2)
F1' C7' F3D 128.4(5)
F1' C7' F1D 73.4(10)
F3D C7' F1D 107.5(5)
F1' C7' F3E 128.7(6)
F3D C7' F3E 42.7(8)
F1D C7' F3E 68.9(8)
F1' C7' F2' 106.4(5)
F3D C7' F2' 32.6(8)
F1D C7' F2' 129.2(5)
F3E C7' F2' 74.4(9)
F1' C7' F2E 74.6(10)
F3D C7' F2E 67.4(8)
F1D C7' F2E 131.3(4)
F3E C7' F2E 106.3(5)
F2' C7' F2E 35.5(9)
F1' C7' F1E 34.0(11)
F3D C7' F1E 132.1(4)
F1D C7' F1E 40.3(9)
F3E C7' F1E 105.6(5)
F2' C7' F1E 129.4(5)
F2E C7' F1E 105.4(5)
F1' C7' F3' 106.5(5)
F3D C7' F3' 74.8(8)
F1D C7' F3' 36.7(9)
F3E C7' F3' 33.0(9)
F2' C7' F3' 104.4(5)
F2E C7' F3' 129.0(5)
F1E C7' F3' 76.1(10)
F1' C7' F2D 34.8(10)
F3D C7' F2D 104.8(5)
F1D C7' F2D 105.0(5)
F3E C7' F2D 132.1(4)
F2' C7' F2D 75.4(9)
F2E C7' F2D 40.8(8)
F1E C7' F2D 68.3(9)
F3' C7' F2D 130.2(6)
F1' C7' C3' 113.3(3)
F3D C7' C3' 112.8(4)
F1D C7' C3' 113.6(4)
F3E C7' C3' 113.1(4)
F2' C7' C3' 112.5(4)
F2E C7' C3' 112.4(4)
F1E C7' C3' 113.3(4)
F3' C7' C3' 113.1(4)
F2D C7' C3' 112.4(4)
F6' C8' F6E 31.8(15)
F6' C8' F5D 82.2(12)
F6E C8' F5D 51.7(13)
F6' C8' F5E 127.2(9)
F6E C8' F5E 105.1(14)
F5D C8' F5E 57.2(15)
F6' C8' F6D 26.9(12)
F6E C8' F6D 58.3(13)
F5D C8' F6D 106.1(6)
F5E C8' F6D 133.6(4)
F6' C8' F4' 106.5(6)
F6E C8' F4' 128.1(7)
F5D C8' F4' 123.7(6)
F5E C8' F4' 76.3(15)
F6D C8' F4' 82.9(9)
F6' C8' F4D 124.4(7)
F6E C8' F4D 133.5(4)
F5D C8' F4D 105.6(6)
F5E C8' F4D 52.3(15)
F6D C8' F4D 105.0(6)
F4' C8' F4D 24.9(7)
F6' C8' F4E 69.0(16)
F6E C8' F4E 98.3(15)
F5D C8' F4E 132.2(5)
F5E C8' F4E 112.8(12)
F6D C8' F4E 42.8(16)
F4' C8' F4E 41.6(16)
F4D C8' F4E 65.9(15)
F6' C8' F5' 106.2(5)
F6E C8' F5' 77.7(14)
F5D C8' F5' 26.9(11)
F5E C8' F5' 30.8(16)
F6D C8' F5' 125.6(7)
F4' C8' F5' 104.1(5)
F4D C8' F5' 81.9(8)
F4E C8' F5' 131.3(7)
F6' C8' C5' 112.8(4)
F6E C8' C5' 113.1(4)
F5D C8' C5' 113.6(4)
F5E C8' C5' 113.9(4)
F6D C8' C5' 112.4(4)
F4' C8' C5' 113.1(4)
F4D C8' C5' 113.3(4)
F4E C8' C5' 112.5(4)
F5' C8' C5' 113.5(4)
C14' C9' C10' 115.3(2)
C14' C9' B1' 120.7(2)
C10' C9' B1' 123.3(2)
C11' C10' C9' 123.0(2)
C12' C11' C10' 119.9(2)
C12' C11' C15' 120.1(2)
C10' C11' C15' 120.0(2)
C11' C12' C13' 118.9(2)
C12' C13' C14' 120.2(2)
C12' C13' C16' 120.5(2)
C14' C13' C16' 119.3(2)
C13' C14' C9' 122.7(2)
F9' C15' F8' 107.9(3)
F9' C15' F7' 107.3(3)
F8' C15' F7' 101.5(3)
F9' C15' C11' 114.9(3)
F8' C15' C11' 112.3(3)
F7' C15' C11' 112.1(3)
F12' C16' F10' 107.3(3)
F12' C16' F11' 105.6(3)
F10' C16' F11' 105.1(3)
F12' C16' C13' 112.6(3)
F10' C16' C13' 113.3(3)
F11' C16' C13' 112.4(3)
C18' C17' C22' 115.3(2)
C18' C17' B1' 123.2(2)
C22' C17' B1' 121.3(2)
C17' C18' C19' 122.7(2)
C20' C19' C18' 120.4(2)
C20' C19' C23' 120.9(2)
C18' C19' C23' 118.8(2)
C21' C20' C19' 117.9(2)
C20' C21' C22' 121.3(2)
C20' C21' C24' 118.5(2)
C22' C21' C24' 120.2(2)
C21' C22' C17' 122.4(2)
F15' C23' F15D 14.7(16)
F15' C23' F14E 95(2)
F15D C23' F14E 82.0(16)
F15' C23' F15E 12(3)
F15D C23' F15E 26.8(18)
F14E C23' F15E 105.8(6)
F15' C23' F14D 117.2(11)
F15D C23' F14D 105.8(5)
F14E C23' F14D 26.9(17)
F15E C23' F14D 125.1(10)
F15' C23' F14' 106.1(5)
F15D C23' F14' 93.5(14)
F14E C23' F14' 13(3)
F15E C23' F14' 115.6(19)
F14D C23' F14' 14.4(16)
F15' C23' F13E 115.0(19)
F15D C23' F13E 124.8(11)
F14E C23' F13E 105.3(6)
F15E C23' F13E 105.6(6)
F14D C23' F13E 81.5(16)
F14' C23' F13E 95(2)
F15' C23' F13D 93.5(14)
F15D C23' F13D 106.2(5)
F14E C23' F13D 124.3(11)
F15E C23' F13D 82.5(16)
F14D C23' F13D 104.7(5)
F14' C23' F13D 116.0(12)
F13E C23' F13D 26.1(18)
F15' C23' F13' 105.8(5)
F15D C23' F13' 117.2(12)
F14E C23' F13' 114.8(19)
F15E C23' F13' 95(2)
F14D C23' F13' 92.4(14)
F14' C23' F13' 104.9(5)
F13E C23' F13' 12(3)
F13D C23' F13' 14.2(17)
F15' C23' C19' 114.0(3)
F15D C23' C19' 114.0(3)
F14E C23' C19' 113.1(3)
F15E C23' C19' 113.9(3)
F14D C23' C19' 112.7(3)
F14' C23' C19' 112.9(3)
F13E C23' C19' 112.5(3)
F13D C23' C19' 112.7(3)
F13' C23' C19' 112.5(3)
F17E C24' F18E 107.4(18)
F17E C24' F16' 88(3)
F18E C24' F16' 118(2)
F17E C24' F17D 79(3)
F18E C24' F17D 124.9(18)
F16' C24' F17D 10.6(14)
F17E C24' F16D 125.6(15)
F18E C24' F16D 26(3)
F16' C24' F16D 97.3(12)
F17D C24' F16D 106.3(6)
F17E C24' F18' 119.2(19)
F18E C24' F18' 15(3)
F16' C24' F18' 106.5(5)
F17D C24' F18' 115.0(11)
F16D C24' F18' 10.8(14)
F17E C24' F18D 30(3)
F18E C24' F18D 82(3)
F16' C24' F18D 114.8(11)
F17D C24' F18D 106.4(5)
F16D C24' F18D 106.0(6)
F18' C24' F18D 96.6(13)
F17E C24' F17' 20(3)
F18E C24' F17' 92(3)
F16' C24' F17' 106.5(5)
F17D C24' F17' 97.4(13)
F16D C24' F17' 114.4(11)
F18' C24' F17' 105.7(5)
F18D C24' F17' 10.5(14)
F17E C24' F16E 108.9(18)
F18E C24' F16E 99.1(19)
F16' C24' F16E 24(3)
F17D C24' F16E 34(3)
F16D C24' F16E 75(3)
F18' C24' F16E 85(3)
F18D C24' F16E 130.2(17)
F17' C24' F16E 125(2)
F17E C24' C21' 114.0(7)
F18E C24' C21' 114.2(7)
F16' C24' C21' 112.0(3)
F17D C24' C21' 111.9(3)
F16D C24' C21' 113.5(3)
F18' C24' C21' 113.5(3)
F18D C24' C21' 112.3(3)
F17' C24' C21' 112.1(3)
F16E C24' C21' 112.1(7)
C26' C25' C30' 115.6(2)
C26' C25' B1' 123.1(2)
C30' C25' B1' 121.0(2)
C27' C26' C25' 122.5(3)
C28' C27' C26' 120.5(3)
C28' C27' C31' 120.0(3)
C26' C27' C31' 119.5(3)
C29' C28' C27' 118.2(3)
C28' C29' C30' 121.0(3)
C28' C29' C32' 119.4(3)
C30' C29' C32' 119.6(3)
C29' C30' C25' 122.2(2)
F19D C31' F20E 134.3(5)
F19D C31' F21E 44.7(10)
F20E C31' F21E 108.5(6)
F19D C31' F20' 85.5(10)
F20E C31' F20' 85.6(11)
F21E C31' F20' 122.8(8)
F19D C31' F21' 123.4(7)
F20E C31' F21' 24.8(12)
F21E C31' F21' 86.8(9)
F20' C31' F21' 107.6(5)
F19D C31' F20D 107.3(5)
F20E C31' F20D 62.5(11)
F21E C31' F20D 134.7(5)
F20' C31' F20D 24.4(10)
F21' C31' F20D 86.2(9)
F19D C31' F21D 108.2(6)
F20E C31' F21D 45.3(12)
F21E C31' F21D 67.4(10)
F20' C31' F21D 123.4(7)
F21' C31' F21D 20.6(9)
F20D C31' F21D 104.8(5)
F19D C31' F19' 23.2(9)
F20E C31' F19' 124.8(8)
F21E C31' F19' 21.7(8)
F20' C31' F19' 106.5(6)
F21' C31' F19' 106.2(5)
F20D C31' F19' 125.1(7)
F21D C31' F19' 88.0(8)
F19D C31' F19E 63.9(11)
F20E C31' F19E 106.1(6)
F21E C31' F19E 105.4(5)
F20' C31' F19E 22.9(11)
F21' C31' F19E 125.0(8)
F20D C31' F19E 47.2(11)
F21D C31' F19E 134.9(5)
F19' C31' F19E 86.2(9)
F19D C31' C27' 112.6(3)
F20E C31' C27' 112.4(3)
F21E C31' C27' 113.5(3)
F20' C31' C27' 110.6(3)
F21' C31' C27' 113.0(3)
F20D C31' C27' 110.4(4)
F21D C31' C27' 113.1(3)
F19' C31' C27' 112.6(3)
F19E C31' C27' 110.3(3)
F24' C32' F23E 130.4(6)
F24' C32' F24D 81.1(14)
F23E C32' F24D 64.8(13)
F24' C32' F22D 28.1(15)
F23E C32' F22D 132.8(5)
F24D C32' F22D 106.2(6)
F24' C32' F22E 70.1(12)
F23E C32' F22E 107.1(5)
F24D C32' F22E 132.5(5)
F22D C32' F22E 42.9(14)
F24' C32' F23D 125.5(8)
F23E C32' F23D 45.0(12)
F24D C32' F23D 106.1(6)
F22D C32' F23D 105.4(6)
F22E C32' F23D 66.1(12)
F24' C32' F23' 106.6(6)
F23E C32' F23' 36.7(12)
F24D C32' F23' 28.7(14)
F22D C32' F23' 126.6(9)
F22E C32' F23' 131.0(6)
F23D C32' F23' 80.6(12)
F24' C32' F22' 106.3(6)
F23E C32' F22' 71.2(11)
F24D C32' F22' 125.6(8)
F22D C32' F22' 81.4(12)
F22E C32' F22' 39.8(12)
F23D C32' F22' 26.9(11)
F23' C32' F22' 104.7(5)
F24' C32' F24E 38.5(13)
F23E C32' F24E 105.2(5)
F24D C32' F24E 44.0(14)
F22D C32' F24E 66.0(14)
F22E C32' F24E 105.3(5)
F23D C32' F24E 133.0(5)
F23' C32' F24E 71.9(12)
F22' C32' F24E 131.5(6)
F24' C32' C29' 112.8(5)
F23E C32' C29' 113.3(5)
F24D C32' C29' 113.2(4)
F22D C32' C29' 112.5(5)
F22E C32' C29' 112.5(4)
F23D C32' C29' 112.9(5)
F23' C32' C29' 113.2(4)
F22' C32' C29' 112.6(4)
F24E C32' C29' 112.8(4)

loop_
_geom_bond_atom_site_label_1
_geom_bond_atom_site_label_2
_geom_bond_distance
B1 O12 1.458(4)
B1 O1 1.459(4)
B1 O2 1.471(4)
B1 O11 1.475(4)
O1 C1 1.333(3)
C1 C2 1.381(4)
C1 C9A 1.411(4)
C2 C3 1.386(4)
C3 O3 1.337(3)
C3 C3A 1.438(4)
O3 C3# 1.424(4)
C3A C9B 1.415(4)
C3A C4 1.427(4)
C4 O4 1.338(3)
C4 C5 1.400(4)
O4 C4# 1.448(3)
C5 C6 1.361(4)
C6 C6A 1.393(4)
C6A C7 1.409(4)
C6A C9B 1.420(4)
C7 C8 1.355(4)
C8 C9 1.395(4)
C9 O2 1.331(3)
C9 C9A 1.401(4)
C9A C9B 1.420(4)
O11 C11 1.322(3)
C11 C12 1.382(4)
C11 C19A 1.413(4)
C12 C13 1.383(4)
C13 O13 1.332(3)
C13 C13A 1.445(4)
O13 C13# 1.448(4)
C13A C19B 1.416(4)
C13A C14 1.422(4)
C14 O14 1.344(4)
C14 C15 1.399(4)
O14 C14# 1.427(4)
C15 C16 1.365(5)
C16 C16A 1.407(4)
C16A C17 1.405(4)
C16A C19B 1.415(4)
C17 C18 1.362(4)
C18 C19 1.409(4)
C19 O12 1.332(3)
C19 C19A 1.397(4)
C19A C19B 1.423(4)
B1' C1' 1.634(4)
B1' C9' 1.642(4)
B1' C25' 1.644(4)
B1' C17' 1.645(3)
C1' C6' 1.402(3)
C1' C2' 1.403(3)
C2' C3' 1.383(4)
C3' C4' 1.384(4)
C3' C7' 1.498(4)
C4' C5' 1.382(4)
C5' C6' 1.387(3)
C5' C8' 1.498(4)
C7' F1' 1.301(6)
C7' F3D 1.303(7)
C7' F1D 1.305(7)
C7' F3E 1.306(6)
C7' F2' 1.309(6)
C7' F2E 1.313(6)
C7' F1E 1.313(6)
C7' F3' 1.320(7)
C7' F2D 1.329(7)
C8' F6' 1.279(7)
C8' F6E 1.280(8)
C8' F5D 1.286(7)
C8' F5E 1.290(7)
C8' F6D 1.293(8)
C8' F4' 1.294(6)
C8' F4D 1.297(7)
C8' F4E 1.297(8)
C8' F5' 1.304(7)
C9' C14' 1.393(3)
C9' C10' 1.396(3)
C10' C11' 1.389(4)
C11' C12' 1.381(4)
C11' C15' 1.490(4)
C12' C13' 1.385(4)
C13' C14' 1.386(3)
C13' C16' 1.492(4)
C15' F9' 1.275(4)
C15' F8' 1.342(4)
C15' F7' 1.348(4)
C16' F12' 1.319(4)
C16' F10' 1.319(3)
C16' F11' 1.341(4)
C17' C18' 1.390(3)
C17' C22' 1.401(3)
C18' C19' 1.397(3)
C19' C20' 1.384(4)
C19' C23' 1.486(4)
C20' C21' 1.381(4)
C21' C22' 1.381(3)
C21' C24' 1.495(4)
C23' F15' 1.311(6)
C23' F15D 1.313(5)
C23' F14E 1.315(7)
C23' F15E 1.315(7)
C23' F14D 1.317(6)
C23' F14' 1.317(7)
C23' F13E 1.321(7)
C23' F13D 1.324(6)
C23' F13' 1.326(6)
C24' F17E 1.23(3)
C24' F18E 1.30(3)
C24' F16' 1.335(7)
C24' F17D 1.335(8)
C24' F16D 1.337(8)
C24' F18' 1.338(8)
C24' F18D 1.343(8)
C24' F17' 1.346(8)
C24' F16E 1.35(4)
C25' C26' 1.394(3)
C25' C30' 1.399(3)
C26' C27' 1.392(4)
C27' C28' 1.385(4)
C27' C31' 1.509(5)
C28' C29' 1.379(4)
C29' C30' 1.387(4)
C29' C32' 1.500(4)
C31' F19D 1.305(7)
C31' F20E 1.313(6)
C31' F21E 1.319(7)
C31' F20' 1.319(7)
C31' F21' 1.321(7)
C31' F20D 1.336(7)
C31' F21D 1.337(6)
C31' F19' 1.340(6)
C31' F19E 1.342(7)
C32' F24' 1.284(7)
C32' F23E 1.290(7)
C32' F24D 1.294(8)
C32' F22D 1.295(8)
C32' F22E 1.297(7)
C32' F23D 1.299(8)
C32' F23' 1.301(8)
C32' F22' 1.303(7)
C32' F24E 1.304(7)

loop_
_geom_torsion_atom_site_label_1
_geom_torsion_atom_site_label_2
_geom_torsion_atom_site_label_3
_geom_torsion_atom_site_label_4
_geom_torsion
O12 B1 O1 C1 -145.4(2)
O2 B1 O1 C1 -26.8(4)
O11 B1 O1 C1 92.0(3)
B1 O1 C1 C2 -164.3(2)
B1 O1 C1 C9A 16.7(4)
O1 C1 C2 C3 -178.5(2)
C9A C1 C2 C3 0.5(4)
C1 C2 C3 O3 -177.4(2)
C1 C2 C3 C3A 3.0(4)
C2 C3 O3 C3# 5.8(4)
C3A C3 O3 C3# -174.6(3)
O3 C3 C3A C9B 176.8(2)
C2 C3 C3A C9B -3.5(4)
O3 C3 C3A C4 -4.0(4)
C2 C3 C3A C4 175.7(2)
C9B C3A C4 O4 -179.9(2)
C3 C3A C4 O4 0.9(4)
C9B C3A C4 C5 0.8(4)
C3 C3A C4 C5 -178.5(3)
C5 C4 O4 C4# -4.4(4)
C3A C4 O4 C4# 176.3(3)
O4 C4 C5 C6 -180.0(3)
C3A C4 C5 C6 -0.7(4)
C4 C5 C6 C6A -0.4(5)
C5 C6 C6A C7 178.5(3)
C5 C6 C6A C9B 1.4(4)
C6 C6A C7 C8 -177.8(3)
C9B C6A C7 C8 -0.7(4)
C6A C7 C8 C9 0.4(5)
C7 C8 C9 O2 179.0(3)
C7 C8 C9 C9A 0.3(4)
O2 C9 C9A C1 -2.8(4)
C8 C9 C9A C1 175.9(3)
O2 C9 C9A C9B -179.4(2)
C8 C9 C9A C9B -0.7(4)
O1 C1 C9A C9 -0.9(4)
C2 C1 C9A C9 -179.9(2)
O1 C1 C9A C9B 175.8(2)
C2 C1 C9A C9B -3.3(4)
C4 C3A C9B C9A -178.6(2)
C3 C3A C9B C9A 0.7(3)
C4 C3A C9B C6A 0.2(4)
C3 C3A C9B C6A 179.5(2)
C9 C9A C9B C3A 179.2(2)
C1 C9A C9B C3A 2.6(4)
C9 C9A C9B C6A 0.4(4)
C1 C9A C9B C6A -176.2(2)
C6 C6A C9B C3A -1.2(4)
C7 C6A C9B C3A -178.5(3)
C6 C6A C9B C9A 177.6(2)
C7 C6A C9B C9A 0.3(4)
C8 C9 O2 B1 172.0(3)
C9A C9 O2 B1 -9.3(4)
O12 B1 O2 C9 143.4(2)
O1 B1 O2 C9 23.2(4)
O11 B1 O2 C9 -94.3(3)
O12 B1 O11 C11 19.7(4)
O1 B1 O11 C11 139.8(3)
O2 B1 O11 C11 -98.4(3)
B1 O11 C11 C12 174.7(3)
B1 O11 C11 C19A -7.3(4)
O11 C11 C12 C13 179.8(3)
C19A C11 C12 C13 1.8(4)
C11 C12 C13 O13 -177.1(3)
C11 C12 C13 C13A 1.8(4)
C12 C13 O13 C13# 6.0(5)
C13A C13 O13 C13# -173.0(3)
O13 C13 C13A C19B 175.1(3)
C12 C13 C13A C19B -3.9(4)
O13 C13 C13A C14 -3.3(4)
C12 C13 C13A C14 177.7(3)
C19B C13A C14 O14 178.7(2)
C13 C13A C14 O14 -2.9(4)
C19B C13A C14 C15 -0.7(4)
C13 C13A C14 C15 177.7(3)
C15 C14 O14 C14# -7.2(5)
C13A C14 O14 C14# 173.3(3)
O14 C14 C15 C16 179.8(3)
C13A C14 C15 C16 -0.7(5)
C14 C15 C16 C16A 0.9(5)
C15 C16 C16A C17 -179.0(3)
C15 C16 C16A C19B 0.3(5)
C16 C16A C17 C18 178.7(3)
C19B C16A C17 C18 -0.6(5)
C16A C17 C18 C19 1.4(5)
C17 C18 C19 O12 179.8(3)
C17 C18 C19 C19A -0.1(5)
O12 C19 C19A C11 0.9(4)
C18 C19 C19A C11 -179.2(3)
O12 C19 C19A C19B 178.1(3)
C18 C19 C19A C19B -2.0(4)
O11 C11 C19A C19 -3.9(4)
C12 C11 C19A C19 174.1(3)
O11 C11 C19A C19B 178.8(2)
C12 C11 C19A C19B -3.2(4)
C17 C16A C19B C13A 177.5(3)
C16 C16A C19B C13A -1.9(4)
C17 C16A C19B C19A -1.4(4)
C16 C16A C19B C19A 179.2(3)
C14 C13A C19B C16A 2.1(4)
C13 C13A C19B C16A -176.5(3)
C14 C13A C19B C19A -179.1(3)
C13 C13A C19B C19A 2.4(4)
C19 C19A C19B C16A 2.7(4)
C11 C19A C19B C16A 179.9(3)
C19 C19A C19B C13A -176.2(3)
C11 C19A C19B C13A 1.0(4)
C19A C19 O12 B1 13.3(4)
C18 C19 O12 B1 -166.6(3)
O1 B1 O12 C19 -141.0(3)
O2 B1 O12 C19 96.5(3)
O11 B1 O12 C19 -22.7(4)
C9' B1' C1' C6' 150.7(2)
C25' B1' C1' C6' -85.1(3)
C17' B1' C1' C6' 34.8(3)
C9' B1' C1' C2' -37.6(3)
C25' B1' C1' C2' 86.6(3)
C17' B1' C1' C2' -153.5(2)
C6' C1' C2' C3' -1.5(4)
B1' C1' C2' C3' -173.6(2)
C1' C2' C3' C4' -0.1(4)
C1' C2' C3' C7' 177.3(2)
C2' C3' C4' C5' 1.6(4)
C7' C3' C4' C5' -175.9(3)
C3' C4' C5' C6' -1.3(4)
C3' C4' C5' C8' 177.5(3)
C4' C5' C6' C1' -0.4(4)
C8' C5' C6' C1' -179.2(3)
C2' C1' C6' C5' 1.7(4)
B1' C1' C6' C5' 174.0(2)
C2' C3' C7' F1' -0.6(11)
C4' C3' C7' F1' 176.9(11)
C2' C3' C7' F3D -156.7(10)
C4' C3' C7' F3D 20.7(10)
C2' C3' C7' F1D 80.7(11)
C4' C3' C7' F1D -101.9(11)
C2' C3' C7' F3E 156.8(9)
C4' C3' C7' F3E -25.8(9)
C2' C3' C7' F2' -121.3(8)
C4' C3' C7' F2' 56.2(9)
C2' C3' C7' F2E -82.8(9)
C4' C3' C7' F2E 94.6(9)
C2' C3' C7' F1E 36.6(8)
C4' C3' C7' F1E -146.0(8)
C2' C3' C7' F3' 120.8(9)
C4' C3' C7' F3' -61.8(10)
C2' C3' C7' F2D -38.5(11)
C4' C3' C7' F2D 139.0(11)
C4' C5' C8' F6' 92.9(12)
C6' C5' C8' F6' -88.3(13)
C4' C5' C8' F6E 58.3(15)
C6' C5' C8' F6E -122.9(15)
C4' C5' C8' F5D 1.6(14)
C6' C5' C8' F5D -179.7(14)
C4' C5' C8' F5E -62(2)
C6' C5' C8' F5E 117(2)
C4' C5' C8' F6D 122.1(13)
C6' C5' C8' F6D -59.1(13)
C4' C5' C8' F4' -146.1(10)
C6' C5' C8' F4' 32.6(11)
C4' C5' C8' F4D -119.0(11)
C6' C5' C8' F4D 59.8(11)
C4' C5' C8' F4E 169(2)
C6' C5' C8' F4E -13(2)
C4' C5' C8' F5' -27.8(12)
C6' C5' C8' F5' 150.9(12)
C1' B1' C9' C14' 160.5(2)
C25' B1' C9' C14' 41.3(3)
C17' B1' C9' C14' -78.4(3)
C1' B1' C9' C10' -29.7(3)
C25' B1' C9' C10' -148.9(2)
C17' B1' C9' C10' 91.3(3)
C14' C9' C10' C11' 0.0(4)
B1' C9' C10' C11' -170.3(2)
C9' C10' C11' C12' 0.1(4)
C9' C10' C11' C15' 179.5(3)
C10' C11' C12' C13' 0.1(4)
C15' C11' C12' C13' -179.3(3)
C11' C12' C13' C14' -0.5(4)
C11' C12' C13' C16' 177.3(3)
C12' C13' C14' C9' 0.6(4)
C16' C13' C14' C9' -177.2(3)
C10' C9' C14' C13' -0.3(4)
B1' C9' C14' C13' 170.2(2)
C12' C11' C15' F9' 2.4(5)
C10' C11' C15' F9' -177.0(3)
C12' C11' C15' F8' -121.4(3)
C10' C11' C15' F8' 59.2(4)
C12' C11' C15' F7' 125.1(3)
C10' C11' C15' F7' -54.2(4)
C12' C13' C16' F12' -109.4(3)
C14' C13' C16' F12' 68.3(4)
C12' C13' C16' F10' 12.6(4)
C14' C13' C16' F10' -169.6(3)
C12' C13' C16' F11' 131.5(3)
C14' C13' C16' F11' -50.7(4)
C1' B1' C17' C18' 33.3(3)
C9' B1' C17' C18' -89.3(3)
C25' B1' C17' C18' 149.3(2)
C1' B1' C17' C22' -152.9(2)
C9' B1' C17' C22' 84.5(3)
C25' B1' C17' C22' -36.9(3)
C22' C17' C18' C19' 1.5(3)
B1' C17' C18' C19' 175.6(2)
C17' C18' C19' C20' -0.8(4)
C17' C18' C19' C23' 178.9(2)
C18' C19' C20' C21' -0.5(4)
C23' C19' C20' C21' 179.9(2)
C19' C20' C21' C22' 0.9(4)
C19' C20' C21' C24' 179.7(2)
C20' C21' C22' C17' -0.1(4)
C24' C21' C22' C17' -178.9(3)
C18' C17' C22' C21' -1.0(3)
B1' C17' C22' C21' -175.3(2)
C20' C19' C23' F15' -10.2(14)
C18' C19' C23' F15' 170.2(14)
C20' C19' C23' F15D 5.9(12)
C18' C19' C23' F15D -173.7(11)
C20' C19' C23' F14E 97(2)
C18' C19' C23' F14E -82(2)
C20' C19' C23' F15E -23(2)
C18' C19' C23' F15E 157(2)
C20' C19' C23' F14D 126.6(10)
C18' C19' C23' F14D -53.1(10)
C20' C19' C23' F14' 110.9(14)
C18' C19' C23' F14' -68.7(14)
C20' C19' C23' F13E -143(2)
C18' C19' C23' F13E 37(2)
C20' C19' C23' F13D -115.2(11)
C18' C19' C23' F13D 65.1(11)
C20' C19' C23' F13' -130.6(14)
C18' C19' C23' F13' 49.7(14)
C20' C21' C24' F17E 28(3)
C22' C21' C24' F17E -153(3)
C20' C21' C24' F18E 152(3)
C22' C21' C24' F18E -29(3)
C20' C21' C24' F16' -70.2(10)
C22' C21' C24' F16' 108.6(10)
C20' C21' C24' F17D -58.9(14)
C22' C21' C24' F17D 120.0(15)
C20' C21' C24' F16D -179.1(14)
C22' C21' C24' F16D -0.3(14)
C20' C21' C24' F18' 169.1(10)
C22' C21' C24' F18' -12.1(10)
C20' C21' C24' F18D 60.7(14)
C22' C21' C24' F18D -120.5(14)
C20' C21' C24' F17' 49.4(10)
C22' C21' C24' F17' -131.8(10)
C20' C21' C24' F16E -96(4)
C22' C21' C24' F16E 83(4)
C1' B1' C25' C26' -91.0(3)
C9' B1' C25' C26' 33.6(3)
C17' B1' C25' C26' 148.6(2)
C1' B1' C25' C30' 82.6(3)
C9' B1' C25' C30' -152.8(2)
C17' B1' C25' C30' -37.8(3)
C30' C25' C26' C27' 0.9(4)
B1' C25' C26' C27' 174.8(3)
C25' C26' C27' C28' -0.3(5)
C25' C26' C27' C31' -178.9(3)
C26' C27' C28' C29' -0.3(5)
C31' C27' C28' C29' 178.2(3)
C27' C28' C29' C30' 0.4(5)
C27' C28' C29' C32' -178.3(3)
C28' C29' C30' C25' 0.1(4)
C32' C29' C30' C25' 178.9(3)
C26' C25' C30' C29' -0.8(4)
B1' C25' C30' C29' -174.8(2)
C28' C27' C31' F19D 157.0(11)
C26' C27' C31' F19D -24.4(11)
C28' C27' C31' F20E -15.4(13)
C26' C27' C31' F20E 163.1(12)
C28' C27' C31' F21E 108.2(10)
C26' C27' C31' F21E -73.2(11)
C28' C27' C31' F20' -109.2(8)
C26' C27' C31' F20' 69.3(8)
C28' C27' C31' F21' 11.5(7)
C26' C27' C31' F21' -170.0(7)
C28' C27' C31' F20D -83.1(10)
C26' C27' C31' F20D 95.4(9)
C28' C27' C31' F21D 33.9(10)
C26' C27' C31' F21D -147.5(9)
C28' C27' C31' F19' 131.8(6)
C26' C27' C31' F19' -49.6(7)
C28' C27' C31' F19E -133.7(11)
C26' C27' C31' F19E 44.9(12)
C28' C29' C32' F24' 102.7(13)
C30' C29' C32' F24' -76.0(13)
C28' C29' C32' F23E -96.0(12)
C30' C29' C32' F23E 85.2(12)
C28' C29' C32' F24D -167.3(15)
C30' C29' C32' F24D 13.9(15)
C28' C29' C32' F22D 72.3(15)
C30' C29' C32' F22D -106.5(15)
C28' C29' C32' F22E 25.7(12)
C30' C29' C32' F22E -153.1(12)
C28' C29' C32' F23D -46.8(14)
C30' C29' C32' F23D 134.4(13)
C28' C29' C32' F23' -136.1(13)
C30' C29' C32' F23' 45.1(13)
C28' C29' C32' F22' -17.6(12)
C30' C29' C32' F22' 163.7(11)
C28' C29' C32' F24E 144.6(10)
C30' C29' C32' F24E -34.1(11)
